data_4513978
loop_
_publ_author_name
'Abril, Paula'
'del R\?\'io, M. Pilar'
'Tejel, Cristina'
'Verhoeven, Tiny W. G. M.'
'Niemantsverdriet, J. W. Hans'
'Van der Ham, Cornelis J. M.'
'Kottrup, Konstantin G.'
'Hetterscheid, Dennis G. H.'

_publ_section_title
;
 Detangling Catalyst Modification Reactions from the Oxygen Evolution
 Reaction by Online Mass Spectrometry
;
_journal_name_full 'ACS Catalysis'
_journal_page_first 7872
_journal_paper_doi 10.1021/acscatal.6b02800
_journal_year 2016
_chemical_formula_moiety 'C7H8Cl3IrNO3-, C7H8NO2+'
_chemical_formula_sum 'C14 H16 Cl3 Ir N2 O5'
_chemical_formula_weight 590.84
_chemical_name_systematic
;
 ?
;
_space_group_crystal_system triclinic
_space_group_IT_number 2
_space_group_name_Hall '-P 1'
_space_group_name_H-M_alt 'P -1'
_symmetry_space_group_name_Hall '-P 1'
_symmetry_space_group_name_H-M 'P -1'
_atom_sites_solution_hydrogens mixed
_atom_sites_solution_primary direct
_atom_sites_solution_secondary difmap
_audit_creation_method SHELXL-2013
_cell_angle_alpha 109.018(3)
_cell_angle_beta 100.334(3)
_cell_angle_gamma 109.417(3)
_cell_formula_units_Z 2
_cell_length_a 9.1361(19)
_cell_length_b 10.454(2)
_cell_length_c 10.987(2)
_cell_measurement_reflns_used 2499
_cell_measurement_temperature 100(2)
_cell_measurement_theta_max 27.294
_cell_measurement_theta_min 2.498
_cell_volume 885.6(3)
_computing_cell_refinement 'SAINT+ v. 7.66A (Bruker AXS)'
_computing_data_collection 'APEX2 v. 4.0 (Bruker AXS, 2008)'
_computing_data_reduction 'SAINT+ v. 7.66A (Bruker AXS)'
_computing_molecular_graphics
;
ORTEP3 for Windows - L. J. Farrugia, 
J. Appl. Crystallogr. 1997, 30, 565.
;
_computing_structure_refinement 'SHELXL-2013 (Sheldrick, 2013)'
_computing_structure_solution 'SHELXS-2013 (Sheldrick, 2013)'
_diffrn_ambient_temperature 100(2)
_diffrn_detector_area_resol_mean 8.33
_diffrn_measured_fraction_theta_full 0.997
_diffrn_measured_fraction_theta_max 0.895
_diffrn_measurement_device_type 'Bruker SMART APEX-II CCD system'
_diffrn_measurement_method '\w rotations with narrow frames'
_diffrn_radiation_monochromator graphite
_diffrn_radiation_source 'fine-focus sealed tube'
_diffrn_radiation_type MoK\a
_diffrn_radiation_wavelength 0.71073
_diffrn_reflns_av_R_equivalents 0.0425
_diffrn_reflns_av_unetI/netI 0.0680
_diffrn_reflns_Laue_measured_fraction_full 0.997
_diffrn_reflns_Laue_measured_fraction_max 0.895
_diffrn_reflns_limit_h_max 12
_diffrn_reflns_limit_h_min -11
_diffrn_reflns_limit_k_max 13
_diffrn_reflns_limit_k_min -14
_diffrn_reflns_limit_l_max 14
_diffrn_reflns_limit_l_min -14
_diffrn_reflns_number 9221
_diffrn_reflns_point_group_measured_fraction_full 0.997
_diffrn_reflns_point_group_measured_fraction_max 0.895
_diffrn_reflns_theta_full 25.242
_diffrn_reflns_theta_max 28.992
_diffrn_reflns_theta_min 2.071
_exptl_absorpt_coefficient_mu 8.018
_exptl_absorpt_correction_T_max 0.5601
_exptl_absorpt_correction_T_min 0.3929
_exptl_absorpt_correction_type multi-scan
_exptl_absorpt_process_details
; 
  SADABS-2008/1: Area-Detector Absorption Correction. Bruker-AXS 
;
_exptl_crystal_colour orange
_exptl_crystal_density_diffrn 2.216
_exptl_crystal_description plate
_exptl_crystal_F_000 564
_exptl_crystal_size_max 0.150
_exptl_crystal_size_mid 0.120
_exptl_crystal_size_min 0.030
_refine_diff_density_max 1.447
_refine_diff_density_min -1.462
_refine_diff_density_rms 0.231
_refine_ls_extinction_method none
_refine_ls_goodness_of_fit_ref 1.045
_refine_ls_hydrogen_treatment constr
_refine_ls_matrix_type full
_refine_ls_number_parameters 229
_refine_ls_number_reflns 4206
_refine_ls_number_restraints 0
_refine_ls_restrained_S_all 1.045
_refine_ls_R_factor_all 0.0566
_refine_ls_R_factor_gt 0.0371
_refine_ls_shift/su_max 0.001
_refine_ls_shift/su_mean 0.000
_refine_ls_structure_factor_coef Fsqd
_refine_ls_weighting_details 'w=1/[\s^2^(Fo^2^)+(0.0283P)^2^+1.0341P] where P=(Fo^2^+2Fc^2^)/3'
_refine_ls_weighting_scheme calc
_refine_ls_wR_factor_gt 0.0693
_refine_ls_wR_factor_ref 0.0750
_reflns_Friedel_coverage 0.000
_reflns_number_gt 3420
_reflns_number_total 4206
_reflns_threshold_expression 'I > 2\s(I)'
_cod_data_source_file cs6b02800_si_002.cif
_cod_data_source_block shelx
_cod_original_cell_volume 885.7(3)
_cod_database_code 4513978
_shelx_space_group_comment
;
The symmetry employed for this shelxl refinement is uniquely defined
by the following loop, which should always be used as a source of
symmetry information in preference to the above space-group names.
They are only intended as comments.
;
_shelx_estimated_absorpt_t_min 0.379
_shelx_estimated_absorpt_t_max 0.795
_shelxl_version_number 2013-4

loop_
_space_group_symop_operation_xyz
'x, y, z'
'-x, -y, -z'

loop_
_atom_site_label
_atom_site_type_symbol
_atom_site_fract_x
_atom_site_fract_y
_atom_site_fract_z
_atom_site_U_iso_or_equiv
_atom_site_adp_type
_atom_site_occupancy
_atom_site_site_symmetry_order
_atom_site_calc_flag
_atom_site_refinement_flags_posn
_atom_site_refinement_flags_adp
Ir Ir 1.01075(3) 0.26477(3) 0.32600(3) 0.01288(8) Uani 1 1 d . .
Cl1 Cl 1.2012(2) 0.40575(18) 0.26531(16) 0.0184(3) Uani 1 1 d . .
Cl2 Cl 0.8079(2) 0.1277(2) 0.38233(17) 0.0232(4) Uani 1 1 d . .
Cl3 Cl 1.1607(2) 0.12515(18) 0.35736(16) 0.0193(3) Uani 1 1 d . .
O1 O 0.8750(6) 0.3824(5) 0.2936(4) 0.0180(10) Uani 1 1 d . .
O2 O 0.6628(6) 0.3753(5) 0.1289(4) 0.0202(10) Uani 1 1 d . .
N1 N 0.8456(7) 0.1261(6) 0.1287(5) 0.0157(12) Uani 1 1 d . .
C1 C 0.8400(8) -0.0037(7) 0.0483(7) 0.0190(15) Uani 1 1 d . .
H1 H 0.9128 -0.0408 0.0815 0.023 Uiso 1 1 calc R U
C2 C 0.7253(8) -0.0890(7) -0.0883(7) 0.0205(15) Uani 1 1 d . .
H2 H 0.7254 -0.1809 -0.1420 0.025 Uiso 1 1 calc R U
C3 C 0.6113(8) -0.0413(7) -0.1466(7) 0.0197(14) Uani 1 1 d . .
H3 H 0.5361 -0.0988 -0.2364 0.024 Uiso 1 1 calc R U
C4 C 0.6181(8) 0.0917(7) -0.0649(6) 0.0168(14) Uani 1 1 d . .
H4 H 0.5464 0.1305 -0.0967 0.020 Uiso 1 1 calc R U
C5 C 0.7360(8) 0.1736(7) 0.0712(6) 0.0154(13) Uani 1 1 d . .
C6 C 0.7559(8) 0.3221(7) 0.1687(6) 0.0146(13) Uani 1 1 d . .
O3 O 1.1762(6) 0.4206(5) 0.5351(4) 0.0190(10) Uani 1 1 d . .
H3O H 1.1440 0.4821 0.5891 0.08(4) Uiso 1 1 d R .
C7 C 1.3640(9) 0.5101(9) 0.5877(7) 0.0288(17) Uani 1 1 d . .
H7A H 1.4143 0.4491 0.5394 0.043 Uiso 1 1 calc R U
H7B H 1.4053 0.5370 0.6854 0.043 Uiso 1 1 calc R U
H7C H 1.3917 0.6009 0.5717 0.043 Uiso 1 1 calc R U
O4 O 0.2112(7) 0.6721(5) 0.1413(5) 0.0318(13) Uani 1 1 d . .
O5 O 0.2832(6) 0.7961(5) 0.3625(5) 0.0238(11) Uani 1 1 d . .
N2 N -0.0350(7) 0.7562(6) 0.3078(5) 0.0187(12) Uani 1 1 d . .
H2N H 0.0357 0.7870 0.3883 0.022 Uiso 1 1 calc R U
C8 C -0.1868(8) 0.7571(8) 0.2941(7) 0.0228(15) Uani 1 1 d . .
H8 H -0.2105 0.7945 0.3757 0.027 Uiso 1 1 calc R U
C9 C -0.3170(9) 0.7059(7) 0.1657(8) 0.0267(16) Uani 1 1 d . .
H9 H -0.4193 0.7100 0.1653 0.032 Uiso 1 1 calc R U
C10 C -0.2869(10) 0.6560(8) 0.0556(7) 0.0277(17) Uani 1 1 d . .
H10 H -0.3639 0.6203 -0.0316 0.033 Uiso 1 1 calc R U
C11 C -0.1281(9) 0.6582(7) 0.0741(7) 0.0235(16) Uani 1 1 d . .
H11 H -0.1021 0.6215 -0.0065 0.028 Uiso 1 1 calc R U
C12 C -0.0012(9) 0.7097(7) 0.2009(6) 0.0188(14) Uani 1 1 d . .
C13 C 0.1746(9) 0.7210(7) 0.2303(7) 0.0218(15) Uani 1 1 d . .
C14 C 0.4556(9) 0.8114(8) 0.4030(8) 0.0298(17) Uani 1 1 d . .
H14A H 0.4576 0.7143 0.3588 0.045 Uiso 1 1 calc R U
H14B H 0.4979 0.8468 0.5020 0.045 Uiso 1 1 calc R U
H14C H 0.5243 0.8832 0.3748 0.045 Uiso 1 1 calc R U

loop_
_atom_site_aniso_label
_atom_site_aniso_U_11
_atom_site_aniso_U_22
_atom_site_aniso_U_33
_atom_site_aniso_U_23
_atom_site_aniso_U_13
_atom_site_aniso_U_12
Ir 0.01663(14) 0.01500(13) 0.01311(12) 0.00737(9) 0.00966(10) 0.00966(10)
Cl1 0.0238(9) 0.0177(8) 0.0186(8) 0.0100(7) 0.0137(7) 0.0086(7)
Cl2 0.0226(9) 0.0338(10) 0.0180(9) 0.0143(8) 0.0126(8) 0.0106(8)
Cl3 0.0247(9) 0.0219(9) 0.0215(8) 0.0127(7) 0.0122(7) 0.0157(8)
O1 0.027(3) 0.024(3) 0.014(2) 0.009(2) 0.014(2) 0.019(2)
O2 0.029(3) 0.025(3) 0.018(2) 0.012(2) 0.015(2) 0.019(2)
N1 0.022(3) 0.012(3) 0.016(3) 0.007(2) 0.011(3) 0.008(3)
C1 0.029(4) 0.019(3) 0.020(4) 0.009(3) 0.019(3) 0.016(3)
C2 0.025(4) 0.019(4) 0.026(4) 0.011(3) 0.018(3) 0.013(3)
C3 0.018(4) 0.017(3) 0.018(3) 0.004(3) 0.010(3) 0.000(3)
C4 0.020(4) 0.023(4) 0.017(3) 0.013(3) 0.011(3) 0.012(3)
C5 0.012(3) 0.019(3) 0.019(3) 0.010(3) 0.009(3) 0.006(3)
C6 0.017(3) 0.019(3) 0.014(3) 0.008(3) 0.010(3) 0.010(3)
O3 0.026(3) 0.029(3) 0.014(2) 0.009(2) 0.016(2) 0.020(2)
C7 0.021(4) 0.045(5) 0.014(4) 0.009(3) 0.006(3) 0.010(4)
O4 0.053(4) 0.027(3) 0.031(3) 0.015(2) 0.032(3) 0.021(3)
O5 0.026(3) 0.027(3) 0.023(3) 0.012(2) 0.014(2) 0.012(2)
N2 0.029(4) 0.021(3) 0.013(3) 0.011(2) 0.011(3) 0.013(3)
C8 0.021(4) 0.027(4) 0.029(4) 0.018(3) 0.014(3) 0.011(3)
C9 0.025(4) 0.018(4) 0.040(5) 0.017(3) 0.010(4) 0.008(3)
C10 0.034(5) 0.020(4) 0.020(4) 0.011(3) 0.000(3) 0.004(4)
C11 0.039(5) 0.018(4) 0.018(4) 0.012(3) 0.011(3) 0.011(4)
C12 0.031(4) 0.015(3) 0.013(3) 0.009(3) 0.010(3) 0.008(3)
C13 0.035(4) 0.017(3) 0.022(4) 0.013(3) 0.015(3) 0.013(3)
C14 0.035(4) 0.026(4) 0.040(5) 0.015(4) 0.024(4) 0.019(4)

loop_
_atom_type_symbol
_atom_type_description
_atom_type_scat_dispersion_real
_atom_type_scat_dispersion_imag
_atom_type_scat_source
C C 0.0033 0.0016 'International Tables Vol C Tables 4.2.6.8 and 6.1.1.4'
H H 0.0000 0.0000 'International Tables Vol C Tables 4.2.6.8 and 6.1.1.4'
N N 0.0061 0.0033 'International Tables Vol C Tables 4.2.6.8 and 6.1.1.4'
O O 0.0106 0.0060 'International Tables Vol C Tables 4.2.6.8 and 6.1.1.4'
Cl Cl 0.1484 0.1585 'International Tables Vol C Tables 4.2.6.8 and 6.1.1.4'
Ir Ir -1.4442 7.9887 'International Tables Vol C Tables 4.2.6.8 and 6.1.1.4'

loop_
_geom_angle_atom_site_label_1
_geom_angle_atom_site_label_2
_geom_angle_atom_site_label_3
_geom_angle
O1 Ir N1 76.74(19)
O1 Ir O3 99.52(16)
N1 Ir O3 176.24(18)
O1 Ir Cl1 87.68(12)
N1 Ir Cl1 96.32(14)
O3 Ir Cl1 83.84(11)
O1 Ir Cl2 88.91(13)
N1 Ir Cl2 82.15(14)
O3 Ir Cl2 97.48(12)
Cl1 Ir Cl2 176.50(7)
O1 Ir Cl3 178.46(14)
N1 Ir Cl3 101.74(14)
O3 Ir Cl3 82.00(12)
Cl1 Ir Cl3 92.72(6)
Cl2 Ir Cl3 90.67(6)
C6 O1 Ir 118.0(3)
C1 N1 C5 115.7(6)
C1 N1 Ir 125.3(5)
C5 N1 Ir 118.9(4)
N1 C1 C2 121.3(6)
C3 C2 C1 123.1(6)
C4 C3 C2 115.6(6)
C3 C4 C5 119.3(6)
N1 C5 C4 125.1(5)
N1 C5 C6 111.2(5)
C4 C5 C6 123.7(5)
O2 C6 O1 127.9(5)
O2 C6 C5 117.0(6)
O1 C6 C5 115.0(5)
C7 O3 Ir 129.6(3)
C13 O5 C14 125.0(5)
C12 N2 C8 117.2(6)
N2 C8 C9 126.7(6)
C10 C9 C8 117.4(7)
C9 C10 C11 114.2(7)
C10 C11 C12 127.8(6)
N2 C12 C11 116.7(6)
N2 C12 C13 112.0(6)
C11 C12 C13 131.2(5)
O4 C13 O5 122.5(7)
O4 C13 C12 117.0(7)
O5 C13 C12 120.5(5)

loop_
_geom_bond_atom_site_label_1
_geom_bond_atom_site_label_2
_geom_bond_distance
Ir O1 2.078(4)
Ir N1 2.098(6)
Ir O3 2.212(5)
Ir Cl1 2.2351(15)
Ir Cl2 2.2574(16)
Ir Cl3 2.3691(15)
O1 C6 1.382(8)
O2 C6 1.250(7)
N1 C1 1.334(7)
N1 C5 1.398(8)
C1 C2 1.445(9)
C2 C3 1.434(9)
C3 C4 1.361(8)
C4 C5 1.451(9)
C5 C6 1.500(8)
O3 C7 1.542(8)
O4 C13 1.111(7)
O5 C13 1.390(8)
O5 C14 1.496(8)
N2 C12 1.253(7)
N2 C8 1.371(8)
C8 C9 1.475(10)
C9 C10 1.271(9)
C10 C11 1.419(10)
C11 C12 1.446(9)
C12 C13 1.536(10)
